data_1540018
loop_
_publ_author_name
'Liu, Ke'
'Li, Huanhuan'
'Zhang, Xuejing'
'Shi, Wei'
'Cheng, Peng'

_publ_section_title
;
 Constraining and Tuning the Coordination Geometry of a Lanthanide Ion in
 Metal-Organic Frameworks: Approach toward a Single-Molecule Magnet.
;
_journal_issue 21
_journal_name_full 'Inorganic chemistry'
_journal_page_first 10224
_journal_page_last 10231
_journal_paper_doi 10.1021/acs.inorgchem.5b01356
_journal_volume 54
_journal_year 2015
_chemical_formula_moiety 'C24 H20 Dy2 N2 O17'
_chemical_formula_sum 'C24 H20 Dy2 N2 O17'
_chemical_formula_weight 933.42
_space_group_IT_number 15
_space_group_name_Hall '-C 2yc'
_space_group_name_H-M_alt 'C 1 2/c 1'
_symmetry_cell_setting monoclinic
_symmetry_space_group_name_Hall '-C 2yc'
_symmetry_space_group_name_H-M 'C 1 2/c 1'
_atom_sites_solution_hydrogens geom
_atom_sites_solution_primary direct
_atom_sites_solution_secondary difmap
_audit_creation_method
;
Olex2 1.2
(compiled 2014.03.20 svn.r2914 for OlexSys, GUI svn.r4816)
;
_cell_angle_alpha 90.00
_cell_angle_beta 97.068(8)
_cell_angle_gamma 90.00
_cell_formula_units_Z 4
_cell_length_a 18.3085(13)
_cell_length_b 9.0788(8)
_cell_length_c 19.6464(19)
_cell_measurement_temperature 293(2)
_cell_measurement_theta_max 28.9640
_cell_measurement_theta_min 2.4183
_cell_volume 3240.8(5)
_computing_cell_refinement
;
CrysAlisPro, Agilent Technologies,
Version 1.171.35.19 (release 27-10-2011 CrysAlis171 .NET)
(compiled Oct 27 2011,15:02:11)
;
_computing_data_collection
;
CrysAlisPro, Agilent Technologies,
Version 1.171.35.19 (release 27-10-2011 CrysAlis171 .NET)
(compiled Oct 27 2011,15:02:11)
;
_computing_data_reduction
;
CrysAlisPro, Agilent Technologies,
Version 1.171.35.19 (release 27-10-2011 CrysAlis171 .NET)
(compiled Oct 27 2011,15:02:11)
;
_computing_molecular_graphics 'Olex2 (Dolomanov et al., 2009)'
_computing_publication_material 'Olex2 (Dolomanov et al., 2009)'
_computing_structure_refinement 'XL (Sheldrick, 2008)'
_computing_structure_solution 'XS (Sheldrick, 2008)'
_diffrn_ambient_temperature 293(2)
_diffrn_measured_fraction_theta_full 0.999
_diffrn_measured_fraction_theta_max 0.999
_diffrn_measurement_device_type 'SuperNova, Single source at offset), Eos'
_diffrn_measurement_method '\w scans'
_diffrn_radiation_monochromator mirror
_diffrn_radiation_source 'SuperNova (Mo) X-ray Source'
_diffrn_radiation_type MoK\a
_diffrn_radiation_wavelength 0.71073
_diffrn_reflns_av_sigmaI/netI 0.0840
_diffrn_reflns_limit_h_max 16
_diffrn_reflns_limit_h_min -21
_diffrn_reflns_limit_k_max 10
_diffrn_reflns_limit_k_min -9
_diffrn_reflns_limit_l_max 23
_diffrn_reflns_limit_l_min -23
_diffrn_reflns_number 5679
_diffrn_reflns_theta_full 25.01
_diffrn_reflns_theta_max 25.01
_diffrn_reflns_theta_min 2.51
_exptl_absorpt_coefficient_mu 4.651
_exptl_absorpt_correction_T_max 0.410
_exptl_absorpt_correction_T_min 0.394
_exptl_absorpt_correction_type multi-scan
_exptl_absorpt_process_details
;
CrysAlisPro, Agilent Technologies,
Version 1.171.35.19 (release 27-10-2011 CrysAlis171 .NET)
(compiled Oct 27 2011,15:02:11)
Empirical absorption correction using spherical harmonics,
 implemented in SCALE3 ABSPACK scaling algorithm.
;
_exptl_crystal_colour colorless
_exptl_crystal_density_diffrn 1.913
_exptl_crystal_density_method 'not measured'
_exptl_crystal_description flaky
_exptl_crystal_F_000 1784
_exptl_crystal_size_max 0.20
_exptl_crystal_size_mid 0.20
_exptl_crystal_size_min 0.05
_platon_squeeze_details
;
;
_refine_diff_density_max 1.414
_refine_diff_density_min -1.665
_refine_diff_density_rms 0.186
_refine_ls_extinction_method none
_refine_ls_goodness_of_fit_ref 0.996
_refine_ls_hydrogen_treatment mixed
_refine_ls_matrix_type full
_refine_ls_number_parameters 206
_refine_ls_number_reflns 2852
_refine_ls_number_restraints 54
_refine_ls_restrained_S_all 1.002
_refine_ls_R_factor_all 0.0581
_refine_ls_R_factor_gt 0.0422
_refine_ls_shift/su_max 0.021
_refine_ls_shift/su_mean 0.001
_refine_ls_structure_factor_coef Fsqd
_refine_ls_weighting_details 'calc w=1/[\s^2^(Fo^2^)+(0.0294P)^2^+0.0000P] where P=(Fo^2^+2Fc^2^)/3'
_refine_ls_weighting_scheme calc
_refine_ls_wR_factor_gt 0.0844
_refine_ls_wR_factor_ref 0.0920
_reflns_number_gt 2194
_reflns_number_total 2852
_reflns_threshold_expression >2sigma(I)
_cod_data_source_file ic5b01356_si_002.cif
_cod_data_source_block 1
_cod_depositor_comments 'Adding full bibliography for 1540018--1540020.cif.'
_cod_database_code 1540018
_olex2_refinement_description
;
1. Fixed Uiso
 At 1.2 times of:
  All C(H) groups
2. Uiso/Uaniso restraints and constraints
 C1 \\sim O1: within 1.7A with sigma of 0.005 and sigma for
terminal atoms of 0.01
 O3 \\sim C5: within 1.7A with sigma of 0.005 and sigma for
terminal atoms of 0.01
 C6 \\sim O5: within 1.7A with sigma of 0.005 and sigma for
terminal atoms of 0.01
 C10 \\sim O7: within 1.7A with sigma of 0.005 and sigma for
terminal atoms of 0.01
 C11 \\sim N1: within 1.7A with sigma of 0.001 and sigma for
terminal atoms of 0.002
Uanis(C9) \\sim Ueq: with sigma of 0.005 and sigma for terminal atoms of 0.01
Uanis(C11) \\sim Ueq: with sigma of 0.005 and sigma for terminal atoms of 0.01
Uanis(O2) \\sim Ueq: with sigma of 0.005 and sigma for terminal atoms of 0.01
3.a Rotating group:
C11(H11A,H11B,H11C), C12(H12A,H12B,H12C)
3.b Aromatic/amide H refined with riding coordinates:
 C3(H3), C4(H4), C7(H7), C10(H10)
;

loop_
_symmetry_equiv_pos_as_xyz
'x, y, z'
'-x, y, -z+1/2'
'x+1/2, y+1/2, z'
'-x+1/2, y+1/2, -z+1/2'
'-x, -y, -z'
'x, -y, z-1/2'
'-x+1/2, -y+1/2, -z'
'x+1/2, -y+1/2, z-1/2'

loop_
_atom_site_label
_atom_site_type_symbol
_atom_site_fract_x
_atom_site_fract_y
_atom_site_fract_z
_atom_site_U_iso_or_equiv
_atom_site_adp_type
_atom_site_occupancy
_atom_site_symmetry_multiplicity
_atom_site_calc_flag
_atom_site_refinement_flags
O5 O 0.09341(9) 0.5939(2) 0.96614(10) 0.0191(5) Uani 1 1 d U
O2 O 0.36748(10) 0.5537(2) 0.99047(10) 0.0236(6) Uani 1 1 d U
O1 O 0.40657(10) 0.3299(2) 0.95942(10) 0.0241(6) Uani 1 1 d U
C1 C 0.35771(15) 0.4271(4) 0.96656(15) 0.0239(7) Uani 1 1 d U
Dy Dy -0.028456(7) 0.212243(17) 0.997797(7) 0.01863(4) Uani 1 1 d .
O7 O -0.11104(10) 0.2750(2) 0.89925(11) 0.0275(6) Uani 1 1 d U
O6 O 0.00679(9) 0.0411(2) 0.92520(10) 0.0244(6) Uani 1 1 d .
O3 O 0.22500(9) 0.4697(2) 0.95546(10) 0.0204(5) Uani 1 1 d U
O9 O 0.0000 0.0656(3) 1.2500 0.0241(9) Uani 1 2 d S
O8 O -0.02753(10) 0.1764(2) 1.11941(10) 0.0225(6) Uani 1 1 d .
C4 C 0.17733(15) 0.2644(3) 0.90267(15) 0.0205(9) Uani 1 1 d .
H4 H 0.1439 0.1944 0.8833 0.025 Uiso 1 1 calc R
N1 N -0.22867(13) 0.2890(4) 0.84803(14) 0.0399(3) Uani 1 1 d U
O4 O 0.03425(9) 0.3810(2) 0.93884(9) 0.0187(6) Uani 1 1 d .
C10 C -0.17681(16) 0.3066(4) 0.90028(17) 0.0371(4) Uani 1 1 d U
H10 H -0.1905 0.3453 0.9407 0.044 Uiso 1 1 calc R
C9 C -0.01327(14) 0.0415(3) 1.12590(14) 0.0173(7) Uani 1 1 d U
C3 C 0.25443(16) 0.2558(4) 0.90730(16) 0.0243(9) Uani 1 1 d .
H3 H 0.2819 0.1807 0.8906 0.029 Uiso 1 1 calc R
C7 C -0.00269(15) -0.1671(4) 1.21319(14) 0.0228(9) Uani 1 1 d .
H7 H -0.0045 -0.2495 1.1849 0.027 Uiso 1 1 calc R
C6 C 0.09056(14) 0.4621(3) 0.94686(14) 0.0169(7) Uani 1 1 d U
C8 C -0.00461(14) -0.0251(4) 1.19277(15) 0.0208(9) Uani 1 1 d .
C2 C 0.28106(14) 0.3795(4) 0.94110(14) 0.0206(9) Uani 1 1 d .
C5 C 0.16066(14) 0.3940(4) 0.93176(14) 0.0180(7) Uani 1 1 d U
C12 C -0.30641(15) 0.3285(4) 0.85313(18) 0.0444(12) Uani 1 1 d .
H12A H -0.3364 0.2415 0.8476 0.067 Uiso 1 1 calc R
H12B H -0.3231 0.3981 0.8179 0.067 Uiso 1 1 calc R
H12C H -0.3101 0.3714 0.8972 0.067 Uiso 1 1 calc R
C11 C -0.21403(18) 0.2202(4) 0.78524(18) 0.0458(5) Uani 1 1 d U
H11A H -0.2208 0.2907 0.7486 0.069 Uiso 1 1 calc R
H11B H -0.2473 0.1392 0.7750 0.069 Uiso 1 1 calc R
H11C H -0.1643 0.1847 0.7902 0.069 Uiso 1 1 calc R

loop_
_atom_site_aniso_label
_atom_site_aniso_U_11
_atom_site_aniso_U_22
_atom_site_aniso_U_33
_atom_site_aniso_U_23
_atom_site_aniso_U_13
_atom_site_aniso_U_12
O5 0.0147(9) 0.0175(10) 0.0258(10) 0.0026(9) 0.0051(8) 0.0004(8)
O2 0.0165(9) 0.0266(11) 0.0279(10) -0.0016(10) 0.0032(8) -0.0095(9)
O1 0.0131(8) 0.0240(11) 0.0368(10) -0.0049(10) 0.0090(8) -0.0029(8)
C1 0.0183(12) 0.0251(14) 0.0295(13) -0.0064(13) 0.0079(11) -0.0048(12)
Dy 0.01267(6) 0.01632(8) 0.02812(8) -0.00066(7) 0.00743(6) 0.00071(7)
O7 0.0131(9) 0.0368(12) 0.0330(11) 0.0021(10) 0.0044(8) -0.0014(9)
O6 0.0153(9) 0.0251(13) 0.0344(12) -0.0105(11) 0.0097(9) -0.0014(10)
O3 0.0117(8) 0.0211(10) 0.0290(10) 0.0013(10) 0.0054(8) 0.0010(9)
O9 0.0258(14) 0.0163(16) 0.0315(16) 0.000 0.0088(13) 0.000
O8 0.0161(9) 0.0230(13) 0.0286(11) -0.0110(11) 0.0035(9) 0.0014(9)
C4 0.0171(14) 0.0203(18) 0.0242(16) -0.0051(15) 0.0027(13) 0.0011(14)
N1 0.0227(6) 0.0607(6) 0.0377(6) -0.0099(6) 0.0092(5) 0.0013(6)
O4 0.0150(9) 0.0193(12) 0.0218(10) -0.0028(10) 0.0024(8) -0.0031(9)
C10 0.0208(7) 0.0556(8) 0.0360(8) -0.0070(8) 0.0084(7) -0.0005(7)
C9 0.0087(11) 0.0199(14) 0.0234(13) -0.0066(13) 0.0026(10) -0.0036(11)
C3 0.0213(15) 0.0289(19) 0.0242(16) -0.0036(16) 0.0093(13) -0.0030(15)
C7 0.0190(15) 0.0248(19) 0.0246(16) -0.0028(16) 0.0029(14) -0.0005(14)
C6 0.0128(11) 0.0203(13) 0.0179(12) 0.0095(12) 0.0029(10) 0.0035(12)
C8 0.0111(13) 0.0238(18) 0.0278(17) 0.0048(16) 0.0037(12) 0.0031(14)
C2 0.0110(13) 0.035(2) 0.0171(15) 0.0035(16) 0.0067(12) 0.0048(14)
C5 0.0097(11) 0.0191(14) 0.0252(13) 0.0009(12) 0.0026(11) -0.0041(11)
C12 0.0212(16) 0.064(3) 0.050(2) -0.013(2) 0.0097(16) 0.0162(18)
C11 0.0283(8) 0.0675(8) 0.0424(8) -0.0113(8) 0.0076(8) 0.0032(8)

loop_
_atom_type_symbol
_atom_type_description
_atom_type_scat_dispersion_real
_atom_type_scat_dispersion_imag
_atom_type_scat_source
C C 0.0033 0.0016 'International Tables Vol C Tables 4.2.6.8 and 6.1.1.4'
H H 0.0000 0.0000 'International Tables Vol C Tables 4.2.6.8 and 6.1.1.4'
Dy Dy -0.1892 4.4098 'International Tables Vol C Tables 4.2.6.8 and 6.1.1.4'
N N 0.0061 0.0033 'International Tables Vol C Tables 4.2.6.8 and 6.1.1.4'
O O 0.0106 0.0060 'International Tables Vol C Tables 4.2.6.8 and 6.1.1.4'

loop_
_geom_angle_atom_site_label_1
_geom_angle_atom_site_label_2
_geom_angle_atom_site_label_3
_geom_angle
_geom_angle_site_symmetry_1
_geom_angle_site_symmetry_3
C6 O5 Dy 145.55(17) . 5_567
C1 O2 Dy 131.14(18) . 3
C1 O1 Dy 136.96(19) . 7_557
O2 C1 O1 127.5(3) . .
O2 C1 C2 118.5(3) . .
O1 C1 C2 113.9(3) . .
O6 Dy O5 157.92(6) . 5_567
O6 Dy O4 86.64(7) . .
O5 Dy O4 87.38(7) 5_567 .
O6 Dy O1 77.18(7) . 7_557
O5 Dy O1 121.96(7) 5_567 7_557
O4 Dy O1 77.03(7) . 7_557
O6 Dy O7 81.53(7) . .
O5 Dy O7 76.38(7) 5_567 .
O4 Dy O7 74.81(7) . .
O1 Dy O7 145.43(7) 7_557 .
O6 Dy O2 80.45(7) . 3_445
O5 Dy O2 92.38(7) 5_567 3_445
O4 Dy O2 144.60(6) . 3_445
O1 Dy O2 130.58(7) 7_557 3_445
O7 Dy O2 70.78(7) . 3_445
O6 Dy O8 124.48(7) . .
O5 Dy O8 74.76(7) 5_567 .
O4 Dy O8 130.07(7) . .
O1 Dy O8 74.28(7) 7_557 .
O7 Dy O8 140.09(7) . .
O2 Dy O8 83.46(7) 3_445 .
O6 Dy O6 74.88(7) . 5_557
O5 Dy O6 121.21(6) 5_567 5_557
O4 Dy O6 141.48(6) . 5_557
O1 Dy O6 66.16(6) 7_557 5_557
O7 Dy O6 133.02(7) . 5_557
O2 Dy O6 65.67(6) 3_445 5_557
O8 Dy O6 50.18(6) . 5_557
O6 Dy C9 100.01(8) . .
O5 Dy C9 97.97(7) 5_567 .
O4 Dy C9 141.13(7) . .
O1 Dy C9 67.48(7) 7_557 .
O7 Dy C9 143.92(7) . .
O2 Dy C9 73.94(7) 3_445 .
O8 Dy C9 24.68(8) . .
O6 Dy C9 25.52(7) 5_557 .
O6 Dy Dy 41.79(5) . 5_557
O5 Dy Dy 151.85(5) 5_567 5_557
O4 Dy Dy 120.46(5) . 5_557
O1 Dy Dy 66.14(5) 7_557 5_557
O7 Dy Dy 112.81(6) . 5_557
O2 Dy Dy 67.78(5) 3_445 5_557
O8 Dy Dy 83.00(5) . 5_557
O6 Dy Dy 33.09(4) 5_557 5_557
C9 Dy Dy 58.36(6) . 5_557
C10 O7 Dy 124.3(2) . .
C9 O6 Dy 165.43(17) 5_557 .
C9 O6 Dy 85.41(17) 5_557 5_557
Dy O6 Dy 105.12(7) . 5_557
C2 O3 C5 105.1(2) . .
C8 O9 C8 107.2(3) . 2_557
C9 O8 Dy 102.04(17) . .
C5 C4 C3 107.3(3) . .
C10 N1 C11 121.9(3) . .
C10 N1 C12 121.5(3) . .
C11 N1 C12 116.4(3) . .
C6 O4 Dy 140.71(17) . .
O7 C10 N1 124.5(3) . .
O8 C9 O6 122.3(3) . 5_557
O8 C9 C8 120.1(3) . .
O6 C9 C8 117.6(3) 5_557 .
O8 C9 Dy 53.28(14) . .
O6 C9 Dy 69.07(16) 5_557 .
C8 C9 Dy 173.1(2) . .
C2 C3 C4 106.3(3) . .
C8 C7 C7 107.18(18) . 2_557
O5 C6 O4 126.7(2) . .
O5 C6 C5 116.9(2) . .
O4 C6 C5 116.4(3) . .
C7 C8 O9 109.2(3) . .
C7 C8 C9 132.1(3) . .
O9 C8 C9 118.6(3) . .
C3 C2 O3 111.1(2) . .
C3 C2 C1 131.7(3) . .
O3 C2 C1 117.1(3) . .
C4 C5 O3 110.1(2) . .
C4 C5 C6 133.5(3) . .
O3 C5 C6 116.3(3) . .

loop_
_geom_bond_atom_site_label_1
_geom_bond_atom_site_label_2
_geom_bond_distance
_geom_bond_site_symmetry_2
O5 C6 1.254(4) .
O5 Dy 2.285(2) 5_567
O2 C1 1.246(4) .
O2 Dy 2.3782(19) 3
O1 C1 1.276(4) .
O1 Dy 2.3176(18) 7_557
C1 C2 1.494(4) .
Dy O6 2.257(2) .
Dy O5 2.285(2) 5_567
Dy O4 2.309(2) .
Dy O1 2.3175(18) 7_557
Dy O7 2.375(2) .
Dy O2 2.3782(19) 3_445
Dy O8 2.409(2) .
Dy O6 2.754(2) 5_557
Dy C9 2.940(3) .
Dy Dy 3.9904(5) 5_557
O7 C10 1.240(4) .
O6 C9 1.270(4) 5_557
O6 Dy 2.754(2) 5_557
O3 C2 1.369(3) .
O3 C5 1.393(3) .
O9 C8 1.388(3) .
O9 C8 1.388(3) 2_557
O8 C9 1.255(4) .
C4 C5 1.359(4) .
C4 C3 1.405(4) .
N1 C10 1.319(4) .
N1 C11 1.437(5) .
N1 C12 1.483(4) .
O4 C6 1.261(3) .
C9 O6 1.270(4) 5_557
C9 C8 1.437(4) .
C3 C2 1.364(4) .
C7 C8 1.349(4) .
C7 C7 1.437(6) 2_557
C6 C5 1.487(4) .

loop_
_platon_squeeze_void_nr
_platon_squeeze_void_average_x
_platon_squeeze_void_average_y
_platon_squeeze_void_average_z
_platon_squeeze_void_volume
_platon_squeeze_void_count_electrons
_platon_squeeze_void_content
1 0.500 -0.112 0.250 154 53 ' '
2 0.500 0.111 0.750 154 56 ' '
3 0.000 0.388 0.250 154 53 ' '
4 0.000 0.611 0.750 154 56 ' '
